data_7221301
loop_
_publ_author_name
'Rodriguez, E.'
'Alvarez, I.'
'Lopez, M.L.'
'Veiga, M.L.'
'Martinez, J.L.'
'Pico, C.'

_publ_section_title
;
 Structural characterization and physical properties of La Ni1-x MoxO3
 (0.05 <= x <= 0.20)
;
_journal_name_full 'Journal of Materials Chemistry'
_journal_page_first 673
_journal_page_last 677
_journal_volume 11
_journal_year 2001
_chemical_formula_sum 'La Mo0.05 Ni0.95 O3'
_chemical_name_systematic 'La (Ni0.95 Mo0.05) O3'
_space_group_IT_number 167
_symmetry_space_group_name_Hall '-R 3 2"c'
_symmetry_space_group_name_H-M 'R -3 c :H'
_cell_angle_alpha 90
_cell_angle_beta 90
_cell_angle_gamma 120
_cell_formula_units_Z 6
_cell_length_a 5.472
_cell_length_b 5.472
_cell_length_c 13.204
_cell_volume 342.396
_citation_journal_id_ASTM JMACEP
_cod_data_source_file Rodriguez_JMACEP_2001_1415.cif
_cod_data_source_block La1Mo0.05Ni0.95O3
_cod_original_cell_volume 342.3958
_cod_original_formula_sum 'La1 Mo0.05 Ni0.95 O3'
_cod_database_code 7221301

loop_
_symmetry_equiv_pos_as_xyz
x,y,z
-y,x-y,z
-x+y,-x,z
y,x,-z+1/2
-x,-x+y,-z+1/2
x-y,-y,-z+1/2
-x,-y,-z
y,-x+y,-z
x-y,x,-z
-y,-x,z-1/2
x,x-y,z-1/2
-x+y,y,z-1/2
x+2/3,y+1/3,z+1/3
-y+2/3,x-y+1/3,z+1/3
-x+y+2/3,-x+1/3,z+1/3
y+2/3,x+1/3,-z+5/6
-x+2/3,-x+y+1/3,-z+5/6
x-y+2/3,-y+1/3,-z+5/6
-x+2/3,-y+1/3,-z+1/3
y+2/3,-x+y+1/3,-z+1/3
x-y+2/3,x+1/3,-z+1/3
-y+2/3,-x+1/3,z-1/6
x+2/3,x-y+1/3,z-1/6
-x+y+2/3,y+1/3,z-1/6
x+1/3,y+2/3,z+2/3
-y+1/3,x-y+2/3,z+2/3
-x+y+1/3,-x+2/3,z+2/3
y+1/3,x+2/3,-z+7/6
-x+1/3,-x+y+2/3,-z+7/6
x-y+1/3,-y+2/3,-z+7/6
-x+1/3,-y+2/3,-z+2/3
y+1/3,-x+y+2/3,-z+2/3
x-y+1/3,x+2/3,-z+2/3
-y+1/3,-x+2/3,z+1/6
x+1/3,x-y+2/3,z+1/6
-x+y+1/3,y+2/3,z+1/6

loop_
_atom_site_label
_atom_site_type_symbol
_atom_site_fract_x
_atom_site_fract_y
_atom_site_fract_z
_atom_site_occupancy
_atom_site_U_iso_or_equiv
La1 La+3 0 0 0.25 1 0.0
O1 O-2 0.539 0 0.25 1 0.0
Ni1 Ni+2 0 0 0 0.95 0.0
Mo1 Mo+6 0 0 0 0.05 0.0
